data_7038205
loop_
_publ_author_name
'Yusuf, Mayyadah'
'Liu, Kanglei'
'Guo, Fang'
'Lalancette, Roger A.'
'J\"akle, Frieder'

_publ_section_title
;
 Luminescent organoboron ladder compounds via directed electrophilic
 aromatic C-H borylation.
;
_journal_issue 11
_journal_name_full 'Dalton transactions (Cambridge, England : 2003)'
_journal_page_first 4580
_journal_page_last 4587
_journal_paper_doi 10.1039/c5dt05077d
_journal_volume 45
_journal_year 2016
_chemical_formula_moiety 'C61 H62 B2 N2, 2(C Cl2)'
_chemical_formula_sum 'C63 H62 B2 Cl4 N2'
_chemical_formula_weight 1010.56
_space_group_crystal_system orthorhombic
_space_group_IT_number 33
_space_group_name_Hall 'P 2c -2n'
_space_group_name_H-M_alt 'P n a 21'
_symmetry_space_group_name_Hall 'P 2c -2n'
_symmetry_space_group_name_H-M 'P n a 21'
_atom_sites_solution_hydrogens mixed
_atom_sites_solution_primary direct
_atom_sites_solution_secondary difmap
_audit_creation_method SHELXL-2014/7
_audit_update_record
;
2015-11-11 deposited with the CCDC.
2016-01-29 downloaded from the CCDC.
;
_cell_angle_alpha 90
_cell_angle_beta 90
_cell_angle_gamma 90
_cell_formula_units_Z 4
_cell_length_a 15.19(1)
_cell_length_b 17.546(12)
_cell_length_c 20.226(11)
_cell_measurement_reflns_used 9985
_cell_measurement_temperature 100(2)
_cell_measurement_theta_max 69.00
_cell_measurement_theta_min 3.34
_cell_volume 5391(6)
_computing_cell_refinement 'Bruker SAINT'
_computing_data_collection 'Bruker APEX2'
_computing_data_reduction 'Bruker SAINT'
_computing_molecular_graphics 'Bruker SHELXTL'
_computing_publication_material 'Bruker SHELXTL'
_computing_structure_refinement 'SHELXL-2014 (Sheldrick 2014)'
_computing_structure_solution 'SHELXS-97 (Sheldrick 2008)'
_diffrn_ambient_temperature 100(2)
_diffrn_measured_fraction_theta_full 0.997
_diffrn_measured_fraction_theta_max 0.972
_diffrn_measurement_device_type 'Bruker APEX-II CCD'
_diffrn_measurement_method '\f and \w scans'
_diffrn_radiation_type CuK\a
_diffrn_radiation_wavelength 1.54178
_diffrn_reflns_av_R_equivalents 0.0420
_diffrn_reflns_av_unetI/netI 0.0354
_diffrn_reflns_Laue_measured_fraction_full 0.997
_diffrn_reflns_Laue_measured_fraction_max 0.972
_diffrn_reflns_limit_h_max 17
_diffrn_reflns_limit_h_min -18
_diffrn_reflns_limit_k_max 21
_diffrn_reflns_limit_k_min -20
_diffrn_reflns_limit_l_max 24
_diffrn_reflns_limit_l_min -22
_diffrn_reflns_number 47791
_diffrn_reflns_point_group_measured_fraction_full 0.997
_diffrn_reflns_point_group_measured_fraction_max 0.972
_diffrn_reflns_theta_full 67.679
_diffrn_reflns_theta_max 70.162
_diffrn_reflns_theta_min 3.334
_diffrn_source 'fine-focus sealed tube'
_exptl_absorpt_coefficient_mu 2.307
_exptl_absorpt_correction_type none
_exptl_crystal_colour yellow
_exptl_crystal_density_diffrn 1.245
_exptl_crystal_description block
_exptl_crystal_F_000 2128
_exptl_crystal_recrystallization_method 'Re-crystallisation from solvent: Dichloromethane, acetonitrile'
_refine_diff_density_max 0.858
_refine_diff_density_min -1.388
_refine_diff_density_rms 0.100
_refine_ls_abs_structure_details
;
 Refined as an inversion twin.
;
_refine_ls_abs_structure_Flack 0.05(4)
_refine_ls_extinction_method none
_refine_ls_goodness_of_fit_ref 1.069
_refine_ls_hydrogen_treatment constr
_refine_ls_matrix_type full
_refine_ls_number_parameters 665
_refine_ls_number_reflns 8930
_refine_ls_number_restraints 7
_refine_ls_restrained_S_all 1.081
_refine_ls_R_factor_all 0.0811
_refine_ls_R_factor_gt 0.0749
_refine_ls_shift/su_max 0.000
_refine_ls_shift/su_mean 0.000
_refine_ls_structure_factor_coef Fsqd
_refine_ls_weighting_details 'w=1/[\s^2^(Fo^2^)+(0.1333P)^2^+5.8594P] where P=(Fo^2^+2Fc^2^)/3'
_refine_ls_weighting_scheme calc
_refine_ls_wR_factor_gt 0.2023
_refine_ls_wR_factor_ref 0.2102
_reflns_Friedel_coverage 0.941
_reflns_Friedel_fraction_full 0.998
_reflns_Friedel_fraction_max 0.972
_reflns_number_gt 8175
_reflns_number_total 8930
_reflns_threshold_expression 'I > 2\s(I)'
_cod_data_source_file c5dt05077d2.cif
_cod_data_source_block 3RD_AORIG_SQ
_cod_depositor_comments 'Adding full bibliography for 7038205--7038206.cif.'
_cod_database_code 7038205
_shelx_shelxl_version_number 2014/7
_shelx_space_group_comment
;
The symmetry employed for this shelxl refinement is uniquely defined
by the following loop, which should always be used as a source of
symmetry information in preference to the above space-group names.
They are only intended as comments.
;

loop_
_space_group_symop_operation_xyz
'x, y, z'
'-x, -y, z+1/2'
'-x+1/2, y+1/2, z+1/2'
'x+1/2, -y+1/2, z'

loop_
_atom_site_label
_atom_site_type_symbol
_atom_site_fract_x
_atom_site_fract_y
_atom_site_fract_z
_atom_site_U_iso_or_equiv
_atom_site_adp_type
_atom_site_occupancy
_atom_site_site_symmetry_order
_atom_site_calc_flag
_atom_site_refinement_flags_posn
_atom_site_refinement_flags_adp
_atom_site_refinement_flags_occupancy
B1 B 0.1669(4) 0.5226(3) 0.5618(3) 0.0189(11) Uani 1 1 d . . .
B2 B 0.6371(4) 0.3839(3) 0.3648(3) 0.0212(12) Uani 1 1 d . . .
Cl4 Cl 0.7226(3) 0.1265(2) 0.24099(17) 0.1190(14) Uani 1 1 d D . .
Cl3 Cl 0.8420(2) 0.0331(3) 0.3161(4) 0.150(2) Uani 1 1 d D . .
N1 N 0.1186(3) 0.5019(2) 0.6323(2) 0.0207(9) Uani 1 1 d . . .
N2 N 0.7095(3) 0.3168(2) 0.3778(2) 0.0193(9) Uani 1 1 d . . .
C1 C 0.2537(3) 0.4719(3) 0.5737(3) 0.0179(10) Uani 1 1 d . . .
C2 C 0.3262(3) 0.4600(3) 0.5323(3) 0.0180(10) Uani 1 1 d . . .
H2 H 0.3316 0.4871 0.4918 0.022 Uiso 1 1 calc R U .
C3 C 0.3906(3) 0.4074(3) 0.5516(3) 0.0185(10) Uani 1 1 d . . .
C4 C 0.3841(3) 0.3668(3) 0.6112(3) 0.0185(10) Uani 1 1 d . . .
C5 C 0.3144(3) 0.3801(3) 0.6545(3) 0.0197(10) Uani 1 1 d . . .
H5 H 0.3107 0.3550 0.6960 0.024 Uiso 1 1 calc R U .
C6 C 0.2498(3) 0.4326(3) 0.6339(3) 0.0190(10) Uani 1 1 d . . .
C7 C 0.1691(3) 0.4532(3) 0.6695(3) 0.0215(11) Uani 1 1 d . . .
C8 C 0.1429(4) 0.4311(3) 0.7327(3) 0.0250(12) Uani 1 1 d . . .
H8 H 0.1789 0.3985 0.7586 0.030 Uiso 1 1 calc R U .
C9 C 0.0628(4) 0.4578(3) 0.7569(3) 0.0283(12) Uani 1 1 d . . .
H9 H 0.0432 0.4436 0.7998 0.034 Uiso 1 1 calc R U .
C10 C 0.0119(4) 0.5056(3) 0.7177(3) 0.0264(12) Uani 1 1 d . . .
H10 H -0.0433 0.5230 0.7336 0.032 Uiso 1 1 calc R U .
C11 C 0.0403(4) 0.5282(3) 0.6557(3) 0.0227(11) Uani 1 1 d . . .
C12 C -0.0130(4) 0.5811(3) 0.6131(3) 0.0265(12) Uani 1 1 d . . .
H12A H -0.0692 0.5921 0.6349 0.040 Uiso 1 1 calc R U .
H12B H -0.0240 0.5569 0.5702 0.040 Uiso 1 1 calc R U .
H12C H 0.0195 0.6287 0.6064 0.040 Uiso 1 1 calc R U .
C13 C 0.1869(3) 0.6138(3) 0.5611(3) 0.0197(10) Uani 1 1 d . . .
C14 C 0.2473(4) 0.6432(3) 0.6072(3) 0.0271(12) Uani 1 1 d . . .
H14 H 0.2759 0.6093 0.6369 0.033 Uiso 1 1 calc R U .
C15 C 0.2660(4) 0.7202(4) 0.6104(4) 0.0372(15) Uani 1 1 d . . .
H15 H 0.3062 0.7383 0.6428 0.045 Uiso 1 1 calc R U .
C16 C 0.2272(4) 0.7713(3) 0.5672(4) 0.0358(14) Uani 1 1 d . . .
H16 H 0.2417 0.8239 0.5686 0.043 Uiso 1 1 calc R U .
C17 C 0.1662(4) 0.7437(3) 0.5212(3) 0.0316(13) Uani 1 1 d . . .
H17 H 0.1379 0.7778 0.4917 0.038 Uiso 1 1 calc R U .
C18 C 0.1471(4) 0.6667(3) 0.5189(3) 0.0258(12) Uani 1 1 d . . .
H18 H 0.1054 0.6491 0.4874 0.031 Uiso 1 1 calc R U .
C19 C 0.1134(3) 0.4867(3) 0.5004(3) 0.0176(10) Uani 1 1 d . . .
C20 C 0.0477(4) 0.4302(3) 0.5061(3) 0.0247(11) Uani 1 1 d . . .
H20 H 0.0279 0.4160 0.5490 0.030 Uiso 1 1 calc R U .
C21 C 0.0108(4) 0.3946(3) 0.4510(3) 0.0282(12) Uani 1 1 d . . .
H21 H -0.0333 0.3568 0.4569 0.034 Uiso 1 1 calc R U .
C22 C 0.0377(4) 0.4137(3) 0.3881(3) 0.0274(12) Uani 1 1 d . . .
H22 H 0.0120 0.3899 0.3506 0.033 Uiso 1 1 calc R U .
C23 C 0.1035(4) 0.4687(3) 0.3807(3) 0.0255(12) Uani 1 1 d . . .
H23 H 0.1235 0.4819 0.3377 0.031 Uiso 1 1 calc R U .
C24 C 0.1396(3) 0.5041(3) 0.4354(3) 0.0226(11) Uani 1 1 d . . .
H24 H 0.1838 0.5417 0.4288 0.027 Uiso 1 1 calc R U .
C31 C 0.5769(3) 0.3671(3) 0.4287(3) 0.0190(10) Uani 1 1 d . . .
C32 C 0.5033(3) 0.4041(3) 0.4551(3) 0.0188(10) Uani 1 1 d . . .
H32 H 0.4771 0.4454 0.4319 0.023 Uiso 1 1 calc R U .
C33 C 0.4685(3) 0.3806(3) 0.5157(3) 0.0181(10) Uani 1 1 d . . .
C34 C 0.5070(3) 0.3203(3) 0.5526(3) 0.0190(10) Uani 1 1 d . . .
C35 C 0.5779(3) 0.2810(3) 0.5265(3) 0.0188(10) Uani 1 1 d . . .
H35 H 0.6032 0.2391 0.5494 0.023 Uiso 1 1 calc R U .
C36 C 0.6111(3) 0.3050(3) 0.4654(3) 0.0188(10) Uani 1 1 d . . .
C37 C 0.6889(3) 0.2738(3) 0.4320(3) 0.0190(10) Uani 1 1 d . . .
C38 C 0.7387(4) 0.2105(3) 0.4500(3) 0.0250(11) Uani 1 1 d . . .
H38 H 0.7223 0.1795 0.4865 0.030 Uiso 1 1 calc R U .
C39 C 0.8124(4) 0.1946(4) 0.4130(3) 0.0307(13) Uani 1 1 d . . .
H39 H 0.8482 0.1522 0.4244 0.037 Uiso 1 1 calc R U .
C40 C 0.8351(4) 0.2395(3) 0.3595(3) 0.0281(12) Uani 1 1 d . . .
H40 H 0.8872 0.2289 0.3353 0.034 Uiso 1 1 calc R U .
C41 C 0.7814(3) 0.3003(3) 0.3412(3) 0.0233(11) Uani 1 1 d . . .
C42 C 0.8013(4) 0.3461(4) 0.2805(3) 0.0315(13) Uani 1 1 d . . .
H42A H 0.7789 0.3193 0.2414 0.047 Uiso 1 1 calc R U .
H42B H 0.8651 0.3527 0.2764 0.047 Uiso 1 1 calc R U .
H42C H 0.7730 0.3961 0.2839 0.047 Uiso 1 1 calc R U .
C43 C 0.6829(4) 0.4674(3) 0.3723(3) 0.0256(12) Uani 1 1 d . . .
C44 C 0.6303(5) 0.5330(3) 0.3616(3) 0.0348(14) Uani 1 1 d . . .
H44 H 0.5713 0.5267 0.3470 0.042 Uiso 1 1 calc R U .
C45 C 0.6623(6) 0.6062(4) 0.3719(4) 0.0471(19) Uani 1 1 d . . .
H45 H 0.6259 0.6490 0.3629 0.057 Uiso 1 1 calc R U .
C46 C 0.7479(6) 0.6170(4) 0.3956(4) 0.051(2) Uani 1 1 d . . .
H46 H 0.7699 0.6670 0.4032 0.061 Uiso 1 1 calc R U .
C47 C 0.7999(5) 0.5541(4) 0.4078(4) 0.0434(17) Uani 1 1 d . . .
H47 H 0.8578 0.5607 0.4245 0.052 Uiso 1 1 calc R U .
C48 C 0.7678(4) 0.4801(4) 0.3958(3) 0.0295(13) Uani 1 1 d . . .
H48 H 0.8051 0.4377 0.4039 0.035 Uiso 1 1 calc R U .
C49 C 0.5902(3) 0.3658(3) 0.2942(3) 0.0243(12) Uani 1 1 d . . .
C50 C 0.5550(4) 0.2925(4) 0.2834(3) 0.0298(13) Uani 1 1 d . . .
H50 H 0.5580 0.2559 0.3179 0.036 Uiso 1 1 calc R U .
C51 C 0.5159(4) 0.2721(5) 0.2231(3) 0.0416(16) Uani 1 1 d . . .
H51 H 0.4943 0.2218 0.2169 0.050 Uiso 1 1 calc R U .
C52 C 0.5085(4) 0.3250(5) 0.1727(3) 0.048(2) Uani 1 1 d . . .
H52 H 0.4803 0.3117 0.1324 0.058 Uiso 1 1 calc R U .
C53 C 0.5429(4) 0.3977(5) 0.1817(3) 0.0437(17) Uani 1 1 d . . .
H53 H 0.5390 0.4343 0.1472 0.052 Uiso 1 1 calc R U .
C54 C 0.5830(4) 0.4167(4) 0.2414(3) 0.0330(13) Uani 1 1 d . . .
H54 H 0.6065 0.4666 0.2464 0.040 Uiso 1 1 calc R U .
C55 C 0.4613(3) 0.3113(3) 0.6198(3) 0.0198(11) Uani 1 1 d . . .
C56 C 0.4325(3) 0.2291(3) 0.6346(3) 0.0214(11) Uani 1 1 d . . .
H56A H 0.4846 0.1956 0.6303 0.026 Uiso 1 1 calc R U .
H56B H 0.4127 0.2265 0.6811 0.026 Uiso 1 1 calc R U .
C57 C 0.3597(4) 0.1970(3) 0.5911(3) 0.0225(11) Uani 1 1 d . . .
H57A H 0.3778 0.2013 0.5442 0.027 Uiso 1 1 calc R U .
H57B H 0.3060 0.2282 0.5971 0.027 Uiso 1 1 calc R U .
C58 C 0.3377(4) 0.1140(3) 0.6061(3) 0.0267(12) Uani 1 1 d . . .
H58A H 0.3303 0.1081 0.6545 0.032 Uiso 1 1 calc R U .
H58B H 0.3881 0.0818 0.5926 0.032 Uiso 1 1 calc R U .
C59 C 0.2546(4) 0.0849(3) 0.5717(3) 0.0257(11) Uani 1 1 d . . .
H59A H 0.2041 0.1165 0.5858 0.031 Uiso 1 1 calc R U .
H59B H 0.2617 0.0913 0.5234 0.031 Uiso 1 1 calc R U .
C60 C 0.2341(4) 0.0020(3) 0.5862(3) 0.0309(14) Uani 1 1 d . . .
H60A H 0.2350 -0.0058 0.6347 0.037 Uiso 1 1 calc R U .
H60B H 0.2811 -0.0301 0.5668 0.037 Uiso 1 1 calc R U .
C61 C 0.1458(4) -0.0247(3) 0.5595(3) 0.0305(13) Uani 1 1 d . . .
H61A H 0.0983 0.0030 0.5818 0.046 Uiso 1 1 calc R U .
H61B H 0.1392 -0.0795 0.5677 0.046 Uiso 1 1 calc R U .
H61C H 0.1430 -0.0149 0.5119 0.046 Uiso 1 1 calc R U .
C62 C 0.5198(4) 0.3437(3) 0.6766(3) 0.0229(11) Uani 1 1 d . . .
H62A H 0.5404 0.3949 0.6631 0.027 Uiso 1 1 calc R U .
H3W H 0.4821 0.3505 0.7161 0.027 Uiso 1 1 calc R U .
C63 C 0.6002(4) 0.2969(3) 0.6970(3) 0.0245(11) Uani 1 1 d . . .
H63A H 0.5807 0.2497 0.7195 0.029 Uiso 1 1 calc R U .
H63B H 0.6340 0.2821 0.6571 0.029 Uiso 1 1 calc R U .
C64 C 0.6590(4) 0.3426(3) 0.7432(3) 0.0339(14) Uani 1 1 d . . .
H64A H 0.6778 0.3893 0.7198 0.041 Uiso 1 1 calc R U .
H64B H 0.6232 0.3587 0.7817 0.041 Uiso 1 1 calc R U .
C65 C 0.7399(4) 0.3027(3) 0.7687(3) 0.0265(12) Uani 1 1 d . . .
H65A H 0.7720 0.2800 0.7309 0.032 Uiso 1 1 calc R U .
H65B H 0.7217 0.2605 0.7982 0.032 Uiso 1 1 calc R U .
C66 C 0.8015(5) 0.3552(4) 0.8061(4) 0.0378(15) Uani 1 1 d . . .
H66A H 0.7685 0.3788 0.8430 0.045 Uiso 1 1 calc R U .
H66B H 0.8203 0.3967 0.7761 0.045 Uiso 1 1 calc R U .
C67 C 0.8831(4) 0.3170(4) 0.8341(3) 0.0354(14) Uani 1 1 d . . .
H67A H 0.8657 0.2792 0.8672 0.053 Uiso 1 1 calc R U .
H67B H 0.9210 0.3555 0.8547 0.053 Uiso 1 1 calc R U .
H67C H 0.9154 0.2917 0.7983 0.053 Uiso 1 1 calc R U .
Cl1 Cl 0.4357(3) 0.7683(3) 0.4766(5) 0.086(3) Uani 0.563(17) 1 d D . P
Cl1A Cl 0.4314(5) 0.7601(6) 0.4183(9) 0.114(6) Uani 0.437(17) 1 d D . P
Cl2 Cl 0.4632(4) 0.6136(3) 0.4725(8) 0.109(6) Uani 0.451(16) 1 d D . P
Cl2A Cl 0.4164(9) 0.6166(3) 0.4165(4) 0.117(5) Uani 0.549(16) 1 d D . P
C70 C 0.3938(11) 0.6833(7) 0.4766(8) 0.123(5) Uani 1 1 d D . .
C71 C 0.8338(9) 0.0895(10) 0.2525(7) 0.116(5) Uani 1 1 d D . .

loop_
_atom_site_aniso_label
_atom_site_aniso_U_11
_atom_site_aniso_U_22
_atom_site_aniso_U_33
_atom_site_aniso_U_23
_atom_site_aniso_U_13
_atom_site_aniso_U_12
B1 0.023(3) 0.021(3) 0.013(3) 0.004(2) 0.005(2) 0.002(2)
B2 0.020(3) 0.020(3) 0.023(3) 0.002(3) 0.005(2) 0.005(2)
Cl4 0.174(4) 0.117(3) 0.0656(18) -0.0040(18) 0.021(2) -0.040(3)
Cl3 0.082(2) 0.117(3) 0.250(7) -0.086(4) -0.013(3) 0.003(2)
N1 0.021(2) 0.025(2) 0.016(2) 0.0005(19) 0.0016(17) 0.0008(17)
N2 0.017(2) 0.021(2) 0.020(2) -0.0001(18) 0.0007(17) 0.0037(16)
C1 0.021(2) 0.018(2) 0.016(2) 0.000(2) -0.001(2) -0.0011(18)
C2 0.021(2) 0.017(2) 0.016(3) 0.000(2) -0.0004(19) -0.0005(18)
C3 0.020(2) 0.016(2) 0.020(3) 0.001(2) 0.002(2) -0.0023(18)
C4 0.021(2) 0.015(2) 0.019(3) -0.002(2) 0.000(2) -0.0004(18)
C5 0.025(2) 0.019(2) 0.015(3) 0.002(2) 0.0014(19) -0.0003(19)
C6 0.021(2) 0.017(2) 0.019(3) -0.003(2) 0.0020(19) -0.0029(19)
C7 0.025(3) 0.020(2) 0.019(3) -0.003(2) 0.002(2) -0.002(2)
C8 0.027(3) 0.028(3) 0.020(3) 0.003(2) -0.001(2) 0.000(2)
C9 0.031(3) 0.034(3) 0.020(3) 0.000(3) 0.005(2) 0.000(2)
C10 0.023(3) 0.034(3) 0.022(3) -0.005(3) 0.006(2) 0.001(2)
C11 0.026(3) 0.023(2) 0.020(3) -0.005(2) 0.002(2) 0.000(2)
C12 0.027(3) 0.029(3) 0.024(3) -0.003(2) 0.006(2) 0.008(2)
C13 0.021(2) 0.021(2) 0.017(3) 0.001(2) 0.003(2) -0.0001(18)
C14 0.028(3) 0.026(3) 0.027(3) -0.001(3) -0.001(2) 0.006(2)
C15 0.032(3) 0.033(3) 0.047(4) -0.006(3) -0.006(3) -0.001(2)
C16 0.042(3) 0.017(2) 0.048(4) 0.000(3) 0.005(3) -0.001(2)
C17 0.036(3) 0.028(3) 0.031(3) 0.008(3) 0.003(3) 0.008(2)
C18 0.028(3) 0.026(3) 0.023(3) -0.001(2) 0.000(2) 0.002(2)
C19 0.018(2) 0.015(2) 0.020(3) -0.001(2) -0.0022(19) 0.0043(18)
C20 0.024(3) 0.028(3) 0.022(3) 0.004(2) 0.004(2) 0.002(2)
C21 0.028(3) 0.024(3) 0.033(3) 0.000(3) -0.006(2) -0.006(2)
C22 0.030(3) 0.028(3) 0.024(3) -0.006(2) -0.011(2) 0.004(2)
C23 0.033(3) 0.029(3) 0.015(3) 0.001(2) -0.002(2) 0.001(2)
C24 0.025(3) 0.022(3) 0.021(3) 0.005(2) 0.000(2) 0.000(2)
C31 0.020(2) 0.017(2) 0.020(3) -0.001(2) 0.000(2) 0.0005(18)
C32 0.020(2) 0.017(2) 0.019(3) 0.002(2) 0.0008(19) 0.0049(18)
C33 0.018(2) 0.017(2) 0.019(3) -0.002(2) -0.0031(19) -0.0024(18)
C34 0.022(2) 0.016(2) 0.019(3) 0.000(2) 0.000(2) -0.0023(18)
C35 0.021(2) 0.017(2) 0.018(3) 0.000(2) -0.0006(19) 0.0012(18)
C36 0.017(2) 0.018(2) 0.022(3) 0.000(2) -0.0013(19) 0.0017(19)
C37 0.020(2) 0.018(2) 0.019(3) -0.002(2) -0.0002(19) -0.0023(18)
C38 0.028(3) 0.028(3) 0.020(3) 0.002(2) -0.003(2) 0.003(2)
C39 0.028(3) 0.038(3) 0.026(3) -0.001(3) -0.002(2) 0.014(2)
C40 0.024(3) 0.036(3) 0.024(3) -0.001(3) 0.004(2) 0.008(2)
C41 0.020(2) 0.026(3) 0.023(3) -0.003(2) 0.003(2) 0.000(2)
C42 0.024(3) 0.037(3) 0.033(4) 0.002(3) 0.009(2) 0.005(2)
C43 0.035(3) 0.026(3) 0.016(3) 0.001(2) 0.008(2) 0.002(2)
C44 0.049(4) 0.028(3) 0.028(3) 0.001(3) 0.015(3) 0.007(3)
C45 0.078(5) 0.024(3) 0.040(4) 0.004(3) 0.016(4) 0.004(3)
C46 0.094(6) 0.028(3) 0.032(4) -0.006(3) 0.028(4) -0.015(4)
C47 0.058(4) 0.040(4) 0.031(4) -0.012(3) 0.018(3) -0.017(3)
C48 0.035(3) 0.034(3) 0.019(3) -0.002(3) 0.009(2) -0.005(2)
C49 0.016(2) 0.038(3) 0.019(3) -0.002(3) 0.007(2) 0.006(2)
C50 0.030(3) 0.040(3) 0.020(3) 0.000(3) 0.007(2) -0.003(2)
C51 0.029(3) 0.064(4) 0.031(4) -0.012(3) 0.004(3) -0.008(3)
C52 0.024(3) 0.097(6) 0.023(3) -0.010(4) -0.002(3) 0.001(3)
C53 0.029(3) 0.081(5) 0.022(3) 0.007(3) 0.000(3) 0.011(3)
C54 0.028(3) 0.045(3) 0.025(3) 0.007(3) 0.009(2) 0.006(3)
C55 0.023(2) 0.020(2) 0.016(3) 0.001(2) 0.000(2) 0.0025(19)
C56 0.025(3) 0.022(3) 0.017(3) 0.002(2) 0.001(2) 0.006(2)
C57 0.026(3) 0.021(2) 0.021(3) 0.000(2) 0.001(2) 0.000(2)
C58 0.026(3) 0.023(3) 0.031(3) 0.005(2) -0.001(2) 0.002(2)
C59 0.032(3) 0.024(3) 0.022(3) 0.000(2) 0.000(2) 0.002(2)
C60 0.028(3) 0.024(3) 0.041(4) 0.005(3) -0.002(2) 0.000(2)
C61 0.030(3) 0.026(3) 0.035(3) 0.000(3) 0.005(3) 0.000(2)
C62 0.031(3) 0.020(2) 0.018(3) 0.002(2) -0.001(2) 0.005(2)
C63 0.027(3) 0.026(3) 0.021(3) -0.001(2) -0.001(2) 0.002(2)
C64 0.037(3) 0.031(3) 0.034(3) -0.012(3) -0.008(3) 0.006(2)
C65 0.032(3) 0.025(3) 0.022(3) -0.004(2) -0.002(2) 0.003(2)
C66 0.045(4) 0.031(3) 0.037(4) -0.008(3) -0.009(3) 0.005(3)
C67 0.040(3) 0.035(3) 0.030(3) -0.009(3) -0.004(3) -0.002(3)
Cl1 0.057(3) 0.077(3) 0.124(7) -0.024(3) 0.011(3) -0.032(2)
Cl1A 0.066(4) 0.109(6) 0.167(15) 0.060(8) -0.015(5) 0.005(4)
Cl2 0.063(4) 0.043(3) 0.221(17) -0.008(4) 0.039(5) -0.005(2)
Cl2A 0.208(11) 0.062(3) 0.081(6) 0.001(3) 0.075(7) -0.005(4)
C70 0.123(12) 0.126(12) 0.119(12) -0.025(9) 0.046(10) -0.005(9)
C71 0.099(10) 0.159(14) 0.092(10) -0.044(10) 0.032(8) -0.029(10)

loop_
_atom_type_symbol
_atom_type_description
_atom_type_scat_dispersion_real
_atom_type_scat_dispersion_imag
_atom_type_scat_source
C C 0.0181 0.0091 'International Tables Vol C Tables 4.2.6.8 and 6.1.1.4'
H H 0.0000 0.0000 'International Tables Vol C Tables 4.2.6.8 and 6.1.1.4'
B B 0.0090 0.0039 'International Tables Vol C Tables 4.2.6.8 and 6.1.1.4'
Cl Cl 0.3639 0.7018 'International Tables Vol C Tables 4.2.6.8 and 6.1.1.4'
N N 0.0311 0.0180 'International Tables Vol C Tables 4.2.6.8 and 6.1.1.4'

loop_
_geom_angle_atom_site_label_1
_geom_angle_atom_site_label_2
_geom_angle_atom_site_label_3
_geom_angle
C1 B1 C19 108.2(4)
C1 B1 C13 113.0(4)
C19 B1 C13 118.1(4)
C1 B1 N1 96.6(4)
C19 B1 N1 111.0(4)
C13 B1 N1 107.9(4)
C31 B2 C49 114.8(4)
C31 B2 C43 109.5(4)
C49 B2 C43 116.3(5)
C31 B2 N2 97.0(4)
C49 B2 N2 107.1(4)
C43 B2 N2 110.2(4)
C11 N1 C7 120.6(5)
C11 N1 B1 128.1(4)
C7 N1 B1 111.3(4)
C41 N2 C37 120.4(4)
C41 N2 B2 127.7(4)
C37 N2 B2 111.9(4)
C2 C1 C6 118.7(4)
C2 C1 B1 129.7(5)
C6 C1 B1 111.6(4)
C1 C2 C3 118.8(5)
C1 C2 H2 120.6
C3 C2 H2 120.6
C2 C3 C4 121.6(5)
C2 C3 C33 129.6(5)
C4 C3 C33 108.6(4)
C5 C4 C3 120.5(5)
C5 C4 C55 128.0(5)
C3 C4 C55 111.5(4)
C4 C5 C6 116.9(5)
C4 C5 H5 121.6
C6 C5 H5 121.6
C1 C6 C5 123.4(5)
C1 C6 C7 109.9(4)
C5 C6 C7 126.7(5)
N1 C7 C8 121.0(5)
N1 C7 C6 110.6(5)
C8 C7 C6 128.3(5)
C7 C8 C9 118.6(5)
C7 C8 H8 120.7
C9 C8 H8 120.7
C10 C9 C8 119.2(5)
C10 C9 H9 120.4
C8 C9 H9 120.4
C11 C10 C9 121.2(5)
C11 C10 H10 119.4
C9 C10 H10 119.4
N1 C11 C10 119.4(5)
N1 C11 C12 118.7(5)
C10 C11 C12 121.9(5)
C11 C12 H12A 109.5
C11 C12 H12B 109.5
H12A C12 H12B 109.5
C11 C12 H12C 109.5
H12A C12 H12C 109.5
H12B C12 H12C 109.5
C18 C13 C14 116.3(5)
C18 C13 B1 125.2(5)
C14 C13 B1 118.4(5)
C15 C14 C13 121.6(5)
C15 C14 H14 119.2
C13 C14 H14 119.2
C14 C15 C16 121.0(6)
C14 C15 H15 119.5
C16 C15 H15 119.5
C15 C16 C17 118.5(5)
C15 C16 H16 120.7
C17 C16 H16 120.7
C18 C17 C16 120.1(5)
C18 C17 H17 120.0
C16 C17 H17 120.0
C17 C18 C13 122.4(5)
C17 C18 H18 118.8
C13 C18 H18 118.8
C24 C19 C20 115.5(5)
C24 C19 B1 119.5(4)
C20 C19 B1 124.5(5)
C21 C20 C19 122.2(5)
C21 C20 H20 118.9
C19 C20 H20 118.9
C22 C21 C20 120.6(5)
C22 C21 H21 119.7
C20 C21 H21 119.7
C21 C22 C23 118.7(5)
C21 C22 H22 120.7
C23 C22 H22 120.7
C24 C23 C22 120.6(5)
C24 C23 H23 119.7
C22 C23 H23 119.7
C23 C24 C19 122.5(5)
C23 C24 H24 118.8
C19 C24 H24 118.8
C32 C31 C36 116.8(5)
C32 C31 B2 132.5(5)
C36 C31 B2 110.6(4)
C33 C32 C31 120.0(5)
C33 C32 H32 120.0
C31 C32 H32 120.0
C32 C33 C34 121.7(5)
C32 C33 C3 130.1(5)
C34 C33 C3 108.1(4)
C35 C34 C33 119.4(5)
C35 C34 C55 129.7(5)
C33 C34 C55 110.9(4)
C34 C35 C36 117.9(5)
C34 C35 H35 121.1
C36 C35 H35 121.1
C35 C36 C31 124.1(5)
C35 C36 C37 125.8(5)
C31 C36 C37 109.9(4)
N2 C37 C38 121.8(5)
N2 C37 C36 110.3(4)
C38 C37 C36 127.9(5)
C39 C38 C37 117.5(5)
C39 C38 H38 121.3
C37 C38 H38 121.3
C38 C39 C40 120.9(5)
C38 C39 H39 119.6
C40 C39 H39 119.6
C39 C40 C41 119.9(5)
C39 C40 H40 120.1
C41 C40 H40 120.1
N2 C41 C40 119.5(5)
N2 C41 C42 119.9(5)
C40 C41 C42 120.6(5)
C41 C42 H42A 109.5
C41 C42 H42B 109.5
H42A C42 H42B 109.5
C41 C42 H42C 109.5
H42A C42 H42C 109.5
H42B C42 H42C 109.5
C48 C43 C44 116.4(5)
C48 C43 B2 124.9(5)
C44 C43 B2 118.4(5)
C45 C44 C43 122.0(7)
C45 C44 H44 119.0
C43 C44 H44 119.0
C44 C45 C46 120.2(7)
C44 C45 H45 119.9
C46 C45 H45 119.9
C47 C46 C45 119.0(6)
C47 C46 H46 120.5
C45 C46 H46 120.5
C46 C47 C48 120.6(7)
C46 C47 H47 119.7
C48 C47 H47 119.7
C43 C48 C47 121.8(6)
C43 C48 H48 119.1
C47 C48 H48 119.1
C54 C49 C50 115.7(5)
C54 C49 B2 125.5(5)
C50 C49 B2 118.7(5)
C51 C50 C49 121.9(6)
C51 C50 H50 119.1
C49 C50 H50 119.1
C52 C51 C50 120.3(7)
C52 C51 H51 119.9
C50 C51 H51 119.9
C51 C52 C53 119.3(6)
C51 C52 H52 120.4
C53 C52 H52 120.4
C52 C53 C54 119.8(7)
C52 C53 H53 120.1
C54 C53 H53 120.1
C53 C54 C49 123.0(7)
C53 C54 H54 118.5
C49 C54 H54 118.5
C4 C55 C34 100.3(4)
C4 C55 C56 113.6(4)
C34 C55 C56 113.3(4)
C4 C55 C62 106.8(4)
C34 C55 C62 111.0(4)
C56 C55 C62 111.2(4)
C57 C56 C55 116.3(4)
C57 C56 H56A 108.2
C55 C56 H56A 108.2
C57 C56 H56B 108.2
C55 C56 H56B 108.2
H56A C56 H56B 107.4
C56 C57 C58 113.4(5)
C56 C57 H57A 108.9
C58 C57 H57A 108.9
C56 C57 H57B 108.9
C58 C57 H57B 108.9
H57A C57 H57B 107.7
C57 C58 C59 114.1(5)
C57 C58 H58A 108.7
C59 C58 H58A 108.7
C57 C58 H58B 108.7
C59 C58 H58B 108.7
H58A C58 H58B 107.6
C60 C59 C58 113.7(5)
C60 C59 H59A 108.8
C58 C59 H59A 108.8
C60 C59 H59B 108.8
C58 C59 H59B 108.8
H59A C59 H59B 107.7
C59 C60 C61 114.2(5)
C59 C60 H60A 108.7
C61 C60 H60A 108.7
C59 C60 H60B 108.7
C61 C60 H60B 108.7
H60A C60 H60B 107.6
C60 C61 H61A 109.5
C60 C61 H61B 109.5
H61A C61 H61B 109.5
C60 C61 H61C 109.5
H61A C61 H61C 109.5
H61B C61 H61C 109.5
C63 C62 C55 117.3(4)
C63 C62 H62A 108.0
C55 C62 H62A 108.0
C63 C62 H3W 108.0
C55 C62 H3W 108.0
H62A C62 H3W 107.2
C64 C63 C62 110.6(5)
C64 C63 H63A 109.5
C62 C63 H63A 109.5
C64 C63 H63B 109.5
C62 C63 H63B 109.5
H63A C63 H63B 108.1
C65 C64 C63 116.3(5)
C65 C64 H64A 108.2
C63 C64 H64A 108.2
C65 C64 H64B 108.2
C63 C64 H64B 108.2
H64A C64 H64B 107.4
C64 C65 C66 113.1(5)
C64 C65 H65A 109.0
C66 C65 H65A 109.0
C64 C65 H65B 109.0
C66 C65 H65B 109.0
H65A C65 H65B 107.8
C65 C66 C67 114.9(5)
C65 C66 H66A 108.5
C67 C66 H66A 108.5
C65 C66 H66B 108.5
C67 C66 H66B 108.5
H66A C66 H66B 107.5
C66 C67 H67A 109.5
C66 C67 H67B 109.5
H67A C67 H67B 109.5
C66 C67 H67C 109.5
H67A C67 H67C 109.5
H67B C67 H67C 109.5
Cl1A Cl1 C70 82.4(7)
Cl1 Cl1A C70 58.8(6)
Cl2A Cl2 C70 70.5(7)
Cl2 Cl2A C70 62.4(7)
Cl2 C70 Cl1 116.1(10)
Cl2 C70 Cl2A 47.1(5)
Cl1 C70 Cl2A 123.1(9)
Cl2 C70 Cl1A 108.2(9)
Cl1 C70 Cl1A 38.8(5)
Cl2A C70 Cl1A 89.1(8)
Cl3 C71 Cl4 112.8(8)

loop_
_geom_bond_atom_site_label_1
_geom_bond_atom_site_label_2
_geom_bond_distance
B1 C1 1.609(7)
B1 C19 1.613(8)
B1 C13 1.630(7)
B1 N1 1.644(7)
B2 C31 1.610(8)
B2 C49 1.627(9)
B2 C43 1.629(8)
B2 N2 1.632(7)
Cl4 C71 1.825(15)
Cl3 C71 1.626(16)
N1 C11 1.361(7)
N1 C7 1.373(7)
N2 C41 1.350(7)
N2 C37 1.367(7)
C1 C2 1.400(7)
C1 C6 1.401(8)
C2 C3 1.400(7)
C2 H2 0.9500
C3 C4 1.404(7)
C3 C33 1.466(7)
C4 C5 1.394(7)
C4 C55 1.535(7)
C5 C6 1.409(7)
C5 H5 0.9500
C6 C7 1.467(7)
C7 C8 1.393(8)
C8 C9 1.394(8)
C8 H8 0.9500
C9 C10 1.389(8)
C9 H9 0.9500
C10 C11 1.383(8)
C10 H10 0.9500
C11 C12 1.503(8)
C12 H12A 0.9800
C12 H12B 0.9800
C12 H12C 0.9800
C13 C18 1.399(8)
C13 C14 1.406(8)
C14 C15 1.382(9)
C14 H14 0.9500
C15 C16 1.385(10)
C15 H15 0.9500
C16 C17 1.398(10)
C16 H16 0.9500
C17 C18 1.382(8)
C17 H17 0.9500
C18 H18 0.9500
C19 C24 1.407(8)
C19 C20 1.412(8)
C20 C21 1.396(8)
C20 H20 0.9500
C21 C22 1.377(9)
C21 H21 0.9500
C22 C23 1.398(8)
C22 H22 0.9500
C23 C24 1.382(8)
C23 H23 0.9500
C24 H24 0.9500
C31 C32 1.399(7)
C31 C36 1.418(7)
C32 C33 1.397(7)
C32 H32 0.9500
C33 C34 1.420(7)
C34 C35 1.383(7)
C34 C55 1.535(7)
C35 C36 1.400(7)
C35 H35 0.9500
C36 C37 1.467(7)
C37 C38 1.392(8)
C38 C39 1.376(8)
C38 H38 0.9500
C39 C40 1.382(9)
C39 H39 0.9500
C40 C41 1.394(8)
C40 H40 0.9500
C41 C42 1.498(8)
C42 H42A 0.9800
C42 H42B 0.9800
C42 H42C 0.9800
C43 C48 1.392(9)
C43 C44 1.418(8)
C44 C45 1.388(10)
C44 H44 0.9500
C45 C46 1.399(13)
C45 H45 0.9500
C46 C47 1.380(12)
C46 H46 0.9500
C47 C48 1.408(9)
C47 H47 0.9500
C48 H48 0.9500
C49 C54 1.397(9)
C49 C50 1.410(9)
C50 C51 1.403(9)
C50 H50 0.9500
C51 C52 1.383(11)
C51 H51 0.9500
C52 C53 1.391(12)
C52 H52 0.9500
C53 C54 1.393(10)
C53 H53 0.9500
C54 H54 0.9500
C55 C56 1.537(7)
C55 C62 1.558(7)
C56 C57 1.520(8)
C56 H56A 0.9900
C56 H56B 0.9900
C57 C58 1.525(7)
C57 H57A 0.9900
C57 H57B 0.9900
C58 C59 1.529(8)
C58 H58A 0.9900
C58 H58B 0.9900
C59 C60 1.516(8)
C59 H59A 0.9900
C59 H59B 0.9900
C60 C61 1.520(8)
C60 H60A 0.9900
C60 H60B 0.9900
C61 H61A 0.9800
C61 H61B 0.9800
C61 H61C 0.9800
C62 C63 1.530(7)
C62 H62A 0.9900
C62 H3W 0.9900
C63 C64 1.521(8)
C63 H63A 0.9900
C63 H63B 0.9900
C64 C65 1.506(8)
C64 H64A 0.9900
C64 H64B 0.9900
C65 C66 1.517(8)
C65 H65A 0.9900
C65 H65B 0.9900
C66 C67 1.518(9)
C66 H66A 0.9900
C66 H66B 0.9900
C67 H67A 0.9800
C67 H67B 0.9800
C67 H67C 0.9800
Cl1 Cl1A 1.189(13)
Cl1 C70 1.622(14)
Cl1A C70 1.880(15)
Cl2 Cl2A 1.338(12)
Cl2 C70 1.617(15)
Cl2A C70 1.721(14)
